data_1575428
loop_
_publ_author_name
'Dhara, Barun'
'Bulgarevich, Kirill'
'Takimiya, Kazuo'

_publ_section_title
;
 Radical cation salts of
 dinaphtho[2,3-b:2&#x2032;,3&#x2032;-f]thieno[3,2-b]thiophene:
 characteristic crystal structures and properties
;
_journal_issue 38
_journal_name_full CrystEngComm
_journal_page_first 6333
_journal_page_last 6340
_journal_paper_doi 10.1039/D5CE00680E
_journal_volume 27
_journal_year 2025
_chemical_formula_moiety '0.8(F6 Sb), C22 H12 S2, 0.4(C6 H5 Cl)'
_chemical_formula_sum 'C24.4 H14 Cl0.4 F4.8 S2 Sb0.8'
_chemical_formula_weight 574.06
_space_group_crystal_system triclinic
_space_group_IT_number 2
_space_group_name_Hall '-P 1'
_space_group_name_H-M_alt 'P -1'
_atom_sites_solution_hydrogens geom
_atom_sites_solution_primary dual
_audit_creation_date 2025-02-17
_audit_creation_method
;
Olex2 1.5-ac7-012
(compiled 2024.11.06 svn.r97f918c9 for Rigaku Oxford Diffraction, GUI svn.r7082)
;
_audit_update_record
;
2025-07-06 deposited with the CCDC.	2025-08-13 downloaded from the CCDC.
;
_cell_angle_alpha 88.523(2)
_cell_angle_beta 72.579(2)
_cell_angle_gamma 84.1070(10)
_cell_formula_units_Z 10
_cell_length_a 14.9609(3)
_cell_length_b 17.5144(2)
_cell_length_c 21.7009(5)
_cell_measurement_reflns_used 35328
_cell_measurement_temperature 300
_cell_measurement_theta_max 76.2000
_cell_measurement_theta_min 3.0970
_cell_volume 5396.74(19)
_computing_cell_refinement 'CrysAlisPro 1.171.43.121a (Rigaku OD, 2024)'
_computing_data_collection 'CrysAlisPro 1.171.43.121a (Rigaku OD, 2024)'
_computing_data_reduction 'CrysAlisPro 1.171.43.121a (Rigaku OD, 2024)'
_computing_molecular_graphics 'Olex2 1.5-ac7-012 (Dolomanov et al., 2009)'
_computing_publication_material 'Olex2 1.5-ac7-012 (Dolomanov et al., 2009)'
_computing_structure_refinement 'SHELXL 2018/3 (Sheldrick, 2015)'
_computing_structure_solution 'SHELXT  (Sheldrick, 2015)'
_diffrn_ambient_temperature 300
_diffrn_detector 'Hybrid Pixel Array Detector'
_diffrn_detector_area_resol_mean 10.0000
_diffrn_detector_type HyPix
_diffrn_measured_fraction_theta_full 0.998
_diffrn_measured_fraction_theta_max 0.949
_diffrn_measurement_details
;
List of Runs (angles in degrees, time in seconds):

  # Type    Start    End  Width  t~exp~   \w     \q     \k     \f   Frames
#--------------------------------------------------------------------------
  1  \w   -120.00 -74.00   0.50    0.70    --  -47.91-137.00  66.00   92
  2  \w    -95.00 -26.00   0.50    0.70    --  -47.91 131.00 -47.00  138
  3  \w   -100.00 -29.00   0.50    0.70    --  -47.91 137.00 128.00  142
  4  \w     68.00 120.00   0.50    0.70    --   47.91 137.00 128.00  104
  5  \w     21.00  96.00   0.50    0.70    --   47.91-131.00-117.00  150
  6  \w     72.00 118.00   0.50    0.70    --   47.91 131.00 -47.00   92
  7  \w     24.00 100.00   0.50    0.70    --   47.91-137.00  66.00  152
  8  \w   -120.00 -29.00   0.50    2.50    --  -97.00 137.00 128.00  182
  9  \w   -120.00 -29.00   0.50    2.50    --  -97.00 137.00 128.00  182
 10  \w   -167.00 -78.00   0.50    2.50    --  -97.00-131.00-117.00  178
 11  \w   -116.00 -27.00   0.50    2.50    --  -97.00 131.00 -47.00  178
 12  \w     35.00 116.00   0.50    2.50    --  104.77-131.00-117.00  162
 13  \w     35.00 116.00   0.50    2.50    --  104.77-131.00-117.00  162
 14  \w     33.00 120.00   0.50    2.50    --  104.77-137.00  66.00  174
 15  \w     72.00 175.00   0.50    2.50    --  104.77 131.00 -47.00  206
 16  \w    -45.00  25.00   0.50    0.70    --  -47.91  37.00-120.00  140
 17  \w    -31.00  26.00   0.50    0.70    --  -47.91  19.00 -30.00  114
 18  \w    -24.00  27.00   0.50    0.70    --   47.91 -19.00 -30.00  102
 19  \w     27.00 120.00   0.50    0.70    --   47.91  77.00-120.00  186
 20  \w    -24.00  27.00   0.50    0.70    --   47.91 -19.00 -90.00  102
 21  \w   -169.00 -83.00   0.50    2.50    --  -97.00 -61.00 -94.51  172
 22  \w   -169.00 -81.00   0.50    2.50    --  -97.00 -64.00  -9.16  176
 23  \w   -169.00 -80.00   0.50    2.50    --  -97.00 -67.00 150.59  178
 24  \w   -169.00 -89.00   0.50    2.50    --  -97.00 -37.00 -60.00  160
 25  \w   -169.00 -81.00   0.50    2.50    --  -97.00 -66.00-109.51  176
 26  \w   -169.00 -74.00   0.50    2.50    --  -97.00-137.00  66.00  190
 27  \w    -68.00 -25.00   0.50    2.50    --  -97.00  57.00-180.00   86
 28  \w   -169.00 -80.00   0.50    2.50    --  -97.00 -67.00 150.59  178
 29  \w     35.00 106.00   0.50    2.50    --  104.77 -99.00  90.00  142
 30  \w     33.00 100.00   0.50    2.50    --  104.77 -77.00-150.00  134
 31  \w     35.00 107.00   0.50    2.50    --  104.77-102.00  68.09  144
 32  \w     97.00 175.00   0.50    2.50    --  104.77  37.00-120.00  156
 33  \w     97.00 175.00   0.50    2.50    --  104.77  37.00-120.00  156
 34  \w     33.00  63.00   0.50    2.50    --  104.77 -57.00  60.00   60
 35  \w     35.00 106.00   0.50    2.50    --  104.77 -99.00-120.00  142
 36  \w     33.00  63.00   0.50    2.50    --  104.77 -57.00   0.00   60
 37  \w     33.00 100.00   0.50    2.50    --  104.77 -77.00 -90.00  134
 38  \w     33.00  63.00   0.50    2.50    --  104.77 -57.00  90.00   60
 39  \w     36.00 111.00   0.50    2.50    --  104.77-125.00  90.00  150
 40  \w     33.00  63.00   0.50    2.50    --  104.77 -57.00  30.00   60
 41  \w     35.00 106.00   0.50    2.50    --  104.77 -99.00 -90.00  142
 42  \w     97.00 175.00   0.50    2.50    --  104.77  37.00 120.00  156
 43  \w     33.00 100.00   0.50    2.50    --  104.77 -77.00  90.00  134
 44  \w     68.00 175.00   0.50    2.50    --  104.77 137.00 128.00  214
 45  \w     27.00 120.00   0.50    0.70    --   47.91  77.00 120.00  186
 46  \w     27.00 120.00   0.50    0.70    --   47.91  77.00  30.00  186
;
_diffrn_measurement_device 'four-circle diffractometer'
_diffrn_measurement_device_type 'ROD, Synergy Custom DW system, HyPix'
_diffrn_measurement_method '\w scans'
_diffrn_orient_matrix_type 'CrysAlisPro convention (1999,Acta A55,543-557)'
_diffrn_orient_matrix_UB_11 0.0982688000
_diffrn_orient_matrix_UB_12 -0.0115084000
_diffrn_orient_matrix_UB_13 0.0098667000
_diffrn_orient_matrix_UB_21 0.0457189000
_diffrn_orient_matrix_UB_22 -0.0040466000
_diffrn_orient_matrix_UB_23 -0.0737272000
_diffrn_orient_matrix_UB_31 0.0041227000
_diffrn_orient_matrix_UB_32 0.0875829000
_diffrn_orient_matrix_UB_33 -0.0017167000
_diffrn_radiation_monochromator mirror
_diffrn_radiation_probe x-ray
_diffrn_radiation_type 'Cu K\a'
_diffrn_radiation_wavelength 1.54184
_diffrn_reflns_av_R_equivalents 0.0638
_diffrn_reflns_av_unetI/netI 0.0436
_diffrn_reflns_Laue_measured_fraction_full 0.998
_diffrn_reflns_Laue_measured_fraction_max 0.949
_diffrn_reflns_limit_h_max 18
_diffrn_reflns_limit_h_min -18
_diffrn_reflns_limit_k_max 21
_diffrn_reflns_limit_k_min -17
_diffrn_reflns_limit_l_max 27
_diffrn_reflns_limit_l_min -26
_diffrn_reflns_number 126514
_diffrn_reflns_point_group_measured_fraction_full 0.998
_diffrn_reflns_point_group_measured_fraction_max 0.949
_diffrn_reflns_theta_full 67.684
_diffrn_reflns_theta_max 77.690
_diffrn_reflns_theta_min 2.134
_diffrn_source 'Rotating-anode X-ray tube'
_diffrn_source_type 'Rigaku (Cu) X-ray Source'
_exptl_absorpt_coefficient_mu 10.938
_exptl_absorpt_correction_T_max 1.00000
_exptl_absorpt_correction_T_min 0.63992
_exptl_absorpt_correction_type multi-scan
_exptl_absorpt_process_details
;
CrysAlisPro 1.171.43.121a (Rigaku Oxford Diffraction, 2024)
Empirical absorption correction using spherical harmonics,
implemented in SCALE3 ABSPACK scaling algorithm.
;
_exptl_crystal_colour black
_exptl_crystal_colour_primary black
_exptl_crystal_density_diffrn 1.766
_exptl_crystal_description block
_exptl_crystal_F_000 2832
_refine_diff_density_max 2.005
_refine_diff_density_min -0.813
_refine_diff_density_rms 0.113
_refine_ls_extinction_method none
_refine_ls_goodness_of_fit_ref 1.113
_refine_ls_hydrogen_treatment constr
_refine_ls_matrix_type full
_refine_ls_number_parameters 1460
_refine_ls_number_reflns 21818
_refine_ls_number_restraints 240
_refine_ls_restrained_S_all 1.116
_refine_ls_R_factor_all 0.1027
_refine_ls_R_factor_gt 0.0848
_refine_ls_shift/su_max 0.002
_refine_ls_shift/su_mean 0.000
_refine_ls_structure_factor_coef Fsqd
_refine_ls_weighting_details 'w=1/[\s^2^(Fo^2^)+(0.0822P)^2^+19.6019P] where P=(Fo^2^+2Fc^2^)/3'
_refine_ls_weighting_scheme calc
_refine_ls_wR_factor_gt 0.2025
_refine_ls_wR_factor_ref 0.2142
_reflns_Friedel_coverage 0.000
_reflns_number_gt 17406
_reflns_number_total 21818
_reflns_threshold_expression 'I > 2\s(I)'
_cod_data_source_file d5ce00680e2.cif
_cod_data_source_block dntt_sbf6_300k
_cod_depositor_comments 'Adding full bibliography for 1575411--1575428.cif.'
_cod_original_formula_sum 'C24.40 H14 Cl0.40 F4.80 S2 Sb0.80'
_cod_database_code 1575428
_shelx_shelxl_version_number 2018/3
_chemical_oxdiff_formula 'C H S Cl F Sb'
_shelx_space_group_comment
;
The symmetry employed for this shelxl refinement is uniquely defined
by the following loop, which should always be used as a source of
symmetry information in preference to the above space-group names.
They are only intended as comments.
;
_olex2_refinement_description
;
1. Fixed Uiso
 At 1.2 times of:
  All C(H) groups
2. Restrained distances
 Sb21-F144 \\sim Sb21-F23
 with sigma of 0.02
 Sb21-F145 \\sim Sb21-F1A
 with sigma of 0.02
 Sb21-F8 \\sim Sb21-F8A
 with sigma of 0.02
 Sb21-F15 \\sim Sb21-F15A
 with sigma of 0.02
 C7-C3 \\sim C7-C12 \\sim C12-C10 \\sim C4-C10 \\sim C6-C4 \\sim C6-C3
 with sigma of 0.02
3. Uiso/Uaniso restraints and constraints
F21 \\sim Sb21 \\sim F144 \\sim F145 \\sim F1 \\sim F8 \\sim F15 \\sim F23
\\sim F1A \\sim F8A \\sim F15A: within 2A with sigma of 0.04 and sigma for
terminal atoms of 0.08 within 2A
Uanis(C9) = Uanis(C2) = Uanis(C8)
4. Rigid body (RIGU) restrains
 F21, Sb21, F144, F145, F1, F8, F15, F23, F1A, F8A, F15A
 with sigma for 1-2 distances of 0.004 and sigma for 1-3 distances of 0.004
5. Others
 Sof(F23)=Sof(F1A)=Sof(F8A)=Sof(F15A)=1-FVAR(1)
 Sof(F144)=Sof(F145)=Sof(F8)=Sof(F15)=FVAR(1)
6.a Aromatic/amide H refined with riding coordinates:
 C25(H25), C36(H36), C32(H32), C43(H43), C49(H49), C56(H56), C60(H60),
 C67(H67), C84(H84), C91(H91), C73(H73), C112(H112), C120(H120), C97(H97),
 C38(H38), C109(H109), C27(H27), C86(H86), C139(H139), C80(H80), C41(H41),
 C127(H127), C62(H62), C104(H104), C30(H30), C89(H89), C132(H132), C54(H54),
 C88(H88), C75(H75), C99(H99), C40(H40), C28(H28), C114(H114), C122(H122),
 C65(H65), C125(H125), C64(H64), C136(H136), C78(H78), C77(H77), C137(H137),
 C102(H102), C116(H116), C135(H135), C29(H29), C39(H39), C87(H87), C100(H100),
 C134(H134), C63(H63), C101(H101), C76(H76), C124(H124), C123(H123), C51(H51),
 C52(H52), C53(H53), C6(H6), C4(H4), C10(H10), C12(H12), C7(H7), C2(H2),
 C11(H11), C9(H9), C8(H8), C5(H5), C13(H13), C14(H14)
6.b Fitted hexagon refined as free rotating group:
 C3(C6,C4,C10,C12,C7), C1(C2,C11,C9,C8,C5)
;
_olex2_submission_special_instructions 'No special instructions were received'
_oxdiff_exptl_absorpt_empirical_details
;
Empirical correction (ABSPACK) includes:
- Absorption correction using spherical harmonics
- Frame scaling
;
_oxdiff_exptl_absorpt_empirical_full_max 1.330
_oxdiff_exptl_absorpt_empirical_full_min 0.710

loop_
_space_group_symop_operation_xyz
'x, y, z'
'-x, -y, -z'

loop_
_atom_site_label
_atom_site_type_symbol
_atom_site_fract_x
_atom_site_fract_y
_atom_site_fract_z
_atom_site_U_iso_or_equiv
_atom_site_adp_type
_atom_site_occupancy
_atom_site_site_symmetry_order
_atom_site_calc_flag
_atom_site_refinement_flags_posn
_atom_site_refinement_flags_adp
_atom_site_refinement_flags_occupancy
_atom_site_disorder_assembly
_atom_site_disorder_group
Sb1 Sb -0.24757(4) 0.62035(3) 1.07534(2) 0.06237(16) Uani 1 1 d . . . . .
Sb8 Sb 0.27609(4) 0.86522(4) 1.41896(3) 0.06990(18) Uani 1 1 d . . . . .
Sb15 Sb 0.22265(4) 0.51901(4) 1.43228(3) 0.0811(2) Uani 1 1 d . . . . .
Sb21 Sb -0.19792(5) 0.95776(4) 1.06087(3) 0.0807(2) Uani 1 1 d D U . . .
S23 S -0.01830(11) 0.67476(9) 1.16390(7) 0.0461(3) Uani 1 1 d . . . . .
S47 S 0.06796(12) 0.87541(9) 1.13726(8) 0.0485(4) Uani 1 1 d . . . . .
S45 S -0.04532(12) 0.62010(9) 1.35657(8) 0.0476(4) Uani 1 1 d . . . . .
S69 S 0.04694(11) 0.82290(9) 1.32965(8) 0.0469(3) Uani 1 1 d . . . . .
S71 S -0.00273(12) 0.42634(9) 1.33685(8) 0.0487(4) Uani 1 1 d . . . . .
S95 S 0.02919(12) 1.06935(9) 1.15978(8) 0.0499(4) Uani 1 1 d . . . . .
S93 S 0.04266(12) 0.47492(9) 1.14146(8) 0.0487(4) Uani 1 1 d . . . . .
S107 S -0.01947(13) 1.02096(10) 1.35536(8) 0.0527(4) Uani 1 1 d . . . . .
S118 S -0.08560(13) 0.22751(9) 1.36253(8) 0.0518(4) Uani 1 1 d . . . . .
S130 S -0.03952(14) 0.27110(10) 1.16510(8) 0.0556(4) Uani 1 1 d . . . . .
Cl14 Cl -0.2926(3) 0.8629(3) 1.5994(3) 0.1739(19) Uani 1 1 d . . . . .
Cl1 Cl 0.3296(3) 0.7525(4) 0.9039(2) 0.199(3) Uani 1 1 d . . . . .
F12 F 0.1887(4) 0.8615(5) 1.5005(3) 0.111(2) Uani 1 1 d . . . . .
C35 C -0.1590(4) 0.6548(3) 1.2844(3) 0.0409(13) Uani 1 1 d . . . . .
C59 C -0.0713(4) 0.8555(3) 1.2599(3) 0.0433(14) Uani 1 1 d . . . . .
C81 C -0.1076(5) 0.4576(3) 1.2582(3) 0.0447(14) Uani 1 1 d . . . . .
C26 C 0.2650(5) 0.6538(3) 1.1352(3) 0.0483(15) Uani 1 1 d . . . . .
C57 C 0.1853(5) 0.8427(3) 1.2069(3) 0.0448(14) Uani 1 1 d . . . . .
C22 C -0.0651(5) 0.6565(3) 1.2438(3) 0.0433(13) Uani 1 1 d . . . . .
C34 C 0.0035(5) 0.6379(3) 1.2763(3) 0.0432(13) Uani 1 1 d . . . . .
C33 C 0.0976(4) 0.6410(3) 1.2351(3) 0.0416(13) Uani 1 1 d . . . . .
C58 C 0.0917(4) 0.8414(3) 1.2490(3) 0.0430(13) Uani 1 1 d . . . . .
C82 C -0.0124(5) 0.4602(3) 1.2220(3) 0.0442(14) Uani 1 1 d . . . . .
C105 C 0.1335(5) 1.0371(3) 1.2391(3) 0.0476(15) Uani 1 1 d . . . . .
C70 C 0.0521(5) 0.4432(3) 1.2576(3) 0.0438(14) Uani 1 1 d . . . . .
F10 F 0.3664(4) 0.8108(5) 1.4498(3) 0.120(2) Uani 1 1 d . . . . .
C79 C -0.2771(5) 0.4671(3) 1.2870(4) 0.0538(17) Uani 1 1 d . . . . .
C66 C -0.2369(5) 0.8423(3) 1.3619(3) 0.0493(16) Uani 1 1 d . . . . .
C25 C 0.1769(5) 0.6682(3) 1.1226(3) 0.0450(14) Uani 1 1 d . . . . .
H25 H 0.174510 0.682497 1.081509 0.054 Uiso 1 1 calc R U . . .
C46 C 0.0221(5) 0.8582(3) 1.2185(3) 0.0425(13) Uani 1 1 d . . . . .
C48 C 0.1835(5) 0.8603(3) 1.1427(3) 0.0462(14) Uani 1 1 d . . . . .
C72 C -0.1139(5) 0.4387(3) 1.3240(3) 0.0451(14) Uani 1 1 d . . . . .
C103 C 0.3035(5) 1.0265(4) 1.2111(4) 0.0543(17) Uani 1 1 d . . . . .
C83 C 0.1478(5) 0.4437(3) 1.2201(3) 0.0434(13) Uani 1 1 d . . . . .
C61 C -0.2413(5) 0.8621(3) 1.2981(4) 0.0492(15) Uani 1 1 d . . . . .
C24 C 0.0960(5) 0.6610(3) 1.1713(3) 0.0441(14) Uani 1 1 d . . . . .
C140 C 0.0656(5) 0.2419(3) 1.2437(3) 0.0461(14) Uani 1 1 d . . . . .
C108 C -0.1306(5) 1.0362(4) 1.3416(3) 0.0501(15) Uani 1 1 d . . . . .
C44 C -0.1601(5) 0.6351(3) 1.3487(3) 0.0456(14) Uani 1 1 d . . . . .
C68 C -0.0688(4) 0.8361(3) 1.3239(3) 0.0442(14) Uani 1 1 d . . . . .
C36 C -0.2438(4) 0.6698(3) 1.2708(3) 0.0446(14) Uani 1 1 d . . . . .
H36 H -0.243984 0.683489 1.229148 0.053 Uiso 1 1 calc R U . . .
C85 C 0.3185(5) 0.4340(3) 1.1914(3) 0.0494(15) Uani 1 1 d . . . . .
C90 C 0.3227(5) 0.4511(4) 1.1257(3) 0.0497(15) Uani 1 1 d . . . . .
C113 C -0.1225(5) 1.0529(3) 1.2761(3) 0.0476(15) Uani 1 1 d . . . . .
C128 C -0.1895(5) 0.2565(3) 1.2835(3) 0.0491(15) Uani 1 1 d . . . . .
C31 C 0.2670(5) 0.6339(3) 1.1992(4) 0.0486(15) Uani 1 1 d . . . . .
C106 C 0.0368(5) 1.0362(3) 1.2758(3) 0.0475(15) Uani 1 1 d . . . . .
C126 C -0.3609(5) 0.2691(4) 1.3110(4) 0.0536(17) Uani 1 1 d . . . . .
C32 C 0.1822(5) 0.6281(3) 1.2489(3) 0.0480(15) Uani 1 1 d . . . . .
H32 H 0.183165 0.615621 1.290594 0.058 Uiso 1 1 calc R U . . .
C98 C 0.3087(5) 1.0451(4) 1.1460(4) 0.0528(16) Uani 1 1 d . . . . .
C43 C -0.2419(5) 0.6281(4) 1.3968(3) 0.0513(16) Uani 1 1 d . . . . .
H43 H -0.240943 0.613804 1.438216 0.062 Uiso 1 1 calc R U . . .
C119 C -0.1970(5) 0.2421(3) 1.3491(3) 0.0500(15) Uani 1 1 d . . . . .
C55 C 0.3556(5) 0.8319(4) 1.1697(4) 0.0517(16) Uani 1 1 d . . . . .
C110 C -0.2987(5) 1.0472(4) 1.3687(4) 0.0564(17) Uani 1 1 d . . . . .
C42 C -0.3285(5) 0.6431(4) 1.3824(4) 0.0527(17) Uani 1 1 d . . . . .
C37 C -0.3290(5) 0.6646(4) 1.3189(3) 0.0511(16) Uani 1 1 d . . . . .
C49 C 0.2639(5) 0.8647(4) 1.0929(4) 0.0543(17) Uani 1 1 d . . . . .
H49 H 0.261116 0.877141 1.051598 0.065 Uiso 1 1 calc R U . . .
C111 C -0.2925(5) 1.0650(4) 1.3034(4) 0.0560(17) Uani 1 1 d . . . . .
C74 C -0.2819(5) 0.4471(4) 1.3518(4) 0.0522(16) Uani 1 1 d . . . . .
C117 C -0.0313(5) 0.2421(3) 1.2811(3) 0.0497(15) Uani 1 1 d . . . . .
C96 C 0.1404(5) 1.0555(3) 1.1735(3) 0.0472(15) Uani 1 1 d . . . . .
C92 C 0.1548(5) 0.4608(3) 1.1537(3) 0.0464(14) Uani 1 1 d . . . . .
C56 C 0.2710(5) 0.8287(4) 1.2193(4) 0.0500(15) Uani 1 1 d . . . . .
H56 H 0.272390 0.816992 1.261075 0.060 Uiso 1 1 calc R U . . .
C60 C -0.1577(5) 0.8677(3) 1.2480(3) 0.0479(15) Uani 1 1 d . . . . .
H60 H -0.160109 0.879770 1.206493 0.057 Uiso 1 1 calc R U . . .
C129 C -0.0931(5) 0.2559(3) 1.2459(3) 0.0498(15) Uani 1 1 d . . . . .
C67 C -0.1490(5) 0.8288(4) 1.3736(3) 0.0516(16) Uani 1 1 d . . . . .
H67 H -0.145589 0.815118 1.414601 0.062 Uiso 1 1 calc R U . . .
C84 C 0.2290(5) 0.4311(3) 1.2383(3) 0.0481(15) Uani 1 1 d . . . . .
H84 H 0.225176 0.420638 1.281171 0.058 Uiso 1 1 calc R U . . .
C91 C 0.2382(5) 0.4648(4) 1.1083(3) 0.0488(15) Uani 1 1 d . . . . .
H91 H 0.240554 0.476359 1.065788 0.059 Uiso 1 1 calc R U . . .
C133 C 0.2398(6) 0.2508(3) 1.1493(4) 0.0576(18) Uani 1 1 d . . . . .
C138 C 0.2350(5) 0.2336(4) 1.2157(4) 0.0553(17) Uani 1 1 d . . . . .
C94 C -0.0257(5) 1.0534(3) 1.2390(3) 0.0462(14) Uani 1 1 d . . . . .
C73 C -0.1969(5) 0.4321(3) 1.3696(3) 0.0495(15) Uani 1 1 d . . . . .
H73 H -0.198912 0.418183 1.411622 0.059 Uiso 1 1 calc R U . . .
C112 C -0.2036(5) 1.0676(4) 1.2568(4) 0.0540(16) Uani 1 1 d . . . . .
H112 H -0.199230 1.078937 1.213979 0.065 Uiso 1 1 calc R U . . .
C120 C -0.2818(5) 0.2392(4) 1.3947(4) 0.0539(16) Uani 1 1 d . . . . .
H120 H -0.284733 0.227553 1.437294 0.065 Uiso 1 1 calc R U . . .
C50 C 0.3517(5) 0.8500(4) 1.1053(4) 0.0571(18) Uani 1 1 d . . . . .
C97 C 0.2247(5) 1.0603(4) 1.1285(4) 0.0532(16) Uani 1 1 d . . . . .
H97 H 0.227427 1.073531 1.086210 0.064 Uiso 1 1 calc R U . . .
C38 C -0.4169(5) 0.6799(4) 1.3065(4) 0.0601(18) Uani 1 1 d . . . . .
H38 H -0.417831 0.694045 1.265088 0.072 Uiso 1 1 calc R U . . .
C109 C -0.2154(5) 1.0322(4) 1.3875(4) 0.0536(16) Uani 1 1 d . . . . .
H109 H -0.218590 1.020007 1.429994 0.064 Uiso 1 1 calc R U . . .
F5 F -0.3376(5) 0.6364(7) 1.1540(3) 0.179(5) Uani 1 1 d . . . . .
C27 C 0.3509(5) 0.6597(4) 1.0856(4) 0.0585(18) Uani 1 1 d . . . . .
H27 H 0.350269 0.673272 1.044013 0.070 Uiso 1 1 calc R U . . .
C86 C 0.4035(5) 0.4217(4) 1.2078(4) 0.0577(18) Uani 1 1 d . . . . .
H86 H 0.401658 0.412089 1.250432 0.069 Uiso 1 1 calc R U . . .
C121 C -0.3654(5) 0.2539(4) 1.3770(4) 0.0538(17) Uani 1 1 d . . . . .
C139 C 0.1478(5) 0.2296(4) 1.2615(4) 0.0552(17) Uani 1 1 d . . . . .
H139 H 0.144419 0.218553 1.304253 0.066 Uiso 1 1 calc R U . . .
C80 C -0.1894(5) 0.4718(3) 1.2410(3) 0.0494(15) Uani 1 1 d . . . . .
H80 H -0.186210 0.484451 1.198569 0.059 Uiso 1 1 calc R U . . .
C41 C -0.4156(6) 0.6373(4) 1.4302(4) 0.063(2) Uani 1 1 d . . . . .
H41 H -0.416554 0.622575 1.471848 0.075 Uiso 1 1 calc R U . . .
C127 C -0.2712(6) 0.2696(4) 1.2643(3) 0.0557(17) Uani 1 1 d . . . . .
H127 H -0.266625 0.278565 1.221103 0.067 Uiso 1 1 calc R U . . .
C131 C 0.0730(5) 0.2582(4) 1.1775(4) 0.0549(17) Uani 1 1 d . . . . .
F9 F 0.1851(5) 0.9207(5) 1.3885(4) 0.136(3) Uani 1 1 d . . . . .
C62 C -0.3317(5) 0.8763(4) 1.2881(5) 0.063(2) Uani 1 1 d . . . . .
H62 H -0.335894 0.890027 1.247266 0.075 Uiso 1 1 calc R U . . .
F18 F 0.3156(5) 0.5369(6) 1.3566(3) 0.160(4) Uani 1 1 d . . . . .
C104 C 0.2148(5) 1.0226(3) 1.2571(4) 0.0554(17) Uani 1 1 d . . . . .
H104 H 0.210890 1.010181 1.299720 0.067 Uiso 1 1 calc R U . . .
C30 C 0.3554(5) 0.6217(4) 1.2111(4) 0.0610(19) Uani 1 1 d . . . . .
H30 H 0.358082 0.610193 1.252590 0.073 Uiso 1 1 calc R U . . .
C89 C 0.4119(5) 0.4516(4) 1.0798(4) 0.0607(18) Uani 1 1 d . . . . .
H89 H 0.416195 0.461281 1.036673 0.073 Uiso 1 1 calc R U . . .
C132 C 0.1560(6) 0.2628(4) 1.1324(4) 0.0579(18) Uani 1 1 d . . . . .
H132 H 0.158051 0.273902 1.089934 0.070 Uiso 1 1 calc R U . . .
F14 F 0.3645(5) 0.8702(7) 1.3387(3) 0.166(4) Uani 1 1 d . . . . .
C54 C 0.4440(5) 0.8175(4) 1.1804(4) 0.065(2) Uani 1 1 d . . . . .
H54 H 0.446918 0.805282 1.221729 0.078 Uiso 1 1 calc R U . . .
C88 C 0.4923(6) 0.4382(4) 1.0976(4) 0.067(2) Uani 1 1 d . . . . .
H88 H 0.550697 0.438660 1.066553 0.081 Uiso 1 1 calc R U . . .
C75 C -0.3710(5) 0.4438(4) 1.3984(4) 0.064(2) Uani 1 1 d . . . . .
H75 H -0.374817 0.430323 1.440745 0.076 Uiso 1 1 calc R U . . .
C99 C 0.3981(6) 1.0464(4) 1.1004(4) 0.065(2) Uani 1 1 d . . . . .
H99 H 0.402352 1.058506 1.057733 0.078 Uiso 1 1 calc R U . . .
F3 F -0.1581(5) 0.6017(7) 0.9967(3) 0.160(4) Uani 1 1 d . . . . .
C40 C -0.4987(6) 0.6533(4) 1.4157(5) 0.071(2) Uani 1 1 d . . . . .
H40 H -0.555513 0.650058 1.447884 0.086 Uiso 1 1 calc R U . . .
C28 C 0.4356(5) 0.6453(4) 1.0994(5) 0.068(2) Uani 1 1 d . . . . .
H28 H 0.491889 0.647940 1.066659 0.081 Uiso 1 1 calc R U . . .
C114 C -0.3763(6) 1.0799(4) 1.2863(5) 0.065(2) Uani 1 1 d . . . . .
H114 H -0.373082 1.091327 1.243635 0.078 Uiso 1 1 calc R U . . .
F16 F 0.1340(6) 0.4945(7) 1.5082(4) 0.168(4) Uani 1 1 d . . . . .
C122 C -0.4553(6) 0.2540(4) 1.4228(4) 0.0627(19) Uani 1 1 d . . . . .
H122 H -0.459705 0.242927 1.465685 0.075 Uiso 1 1 calc R U . . .
F2 F -0.1616(5) 0.5753(6) 1.1134(4) 0.150(3) Uani 1 1 d . . . . .
C65 C -0.3225(5) 0.8374(4) 1.4124(4) 0.0618(19) Uani 1 1 d . . . . .
H65 H -0.321239 0.824811 1.454022 0.074 Uiso 1 1 calc R U . . .
C125 C -0.4451(6) 0.2833(4) 1.2950(4) 0.0606(19) Uani 1 1 d . . . . .
H125 H -0.442949 0.292410 1.252228 0.073 Uiso 1 1 calc R U . . .
C64 C -0.4070(6) 0.8514(5) 1.3994(5) 0.073(2) Uani 1 1 d . . . . .
H64 H -0.462776 0.848371 1.432610 0.088 Uiso 1 1 calc R U . . .
C136 C 0.4056(7) 0.2229(5) 1.1856(5) 0.075(2) Uani 1 1 d . . . . .
H136 H 0.461019 0.213558 1.196898 0.090 Uiso 1 1 calc R U . . .
C78 C -0.3636(5) 0.4831(4) 1.2718(4) 0.063(2) Uani 1 1 d . . . . .
H78 H -0.361876 0.495674 1.229542 0.076 Uiso 1 1 calc R U . . .
C77 C -0.4478(6) 0.4806(4) 1.3170(5) 0.072(2) Uani 1 1 d . . . . .
H77 H -0.503037 0.492219 1.305968 0.086 Uiso 1 1 calc R U . . .
C137 C 0.3216(6) 0.2187(4) 1.2314(4) 0.066(2) Uani 1 1 d . . . . .
H137 H 0.320163 0.206008 1.273549 0.079 Uiso 1 1 calc R U . . .
C102 C 0.3878(6) 1.0105(4) 1.2280(5) 0.065(2) Uani 1 1 d . . . . .
H102 H 0.385340 0.998296 1.270446 0.078 Uiso 1 1 calc R U . . .
C116 C -0.3886(6) 1.0460(5) 1.4143(5) 0.071(2) Uani 1 1 d . . . . .
H116 H -0.393724 1.035024 1.457327 0.085 Uiso 1 1 calc R U . . .
C135 C 0.4102(6) 0.2414(5) 1.1210(5) 0.077(3) Uani 1 1 d . . . . .
H135 H 0.468356 0.244069 1.090126 0.092 Uiso 1 1 calc R U . . .
C29 C 0.4370(5) 0.6268(4) 1.1618(5) 0.068(2) Uani 1 1 d . . . . .
H29 H 0.494578 0.617658 1.170217 0.082 Uiso 1 1 calc R U . . .
C39 C -0.4991(6) 0.6744(5) 1.3529(5) 0.070(2) Uani 1 1 d . . . . .
H39 H -0.555731 0.684653 1.343362 0.085 Uiso 1 1 calc R U . . .
C87 C 0.4873(6) 0.4239(4) 1.1619(4) 0.066(2) Uani 1 1 d . . . . .
H87 H 0.542595 0.415682 1.173495 0.079 Uiso 1 1 calc R U . . .
C100 C 0.4787(6) 1.0304(4) 1.1175(5) 0.073(2) Uani 1 1 d . . . . .
H100 H 0.537120 1.031005 1.086630 0.088 Uiso 1 1 calc R U . . .
C134 C 0.3290(6) 0.2554(4) 1.1036(4) 0.069(2) Uani 1 1 d . . . . .
H134 H 0.332783 0.268038 1.061099 0.083 Uiso 1 1 calc R U . . .
C63 C -0.4106(5) 0.8700(4) 1.3370(5) 0.071(2) Uani 1 1 d . . . . .
H63 H -0.468740 0.878254 1.329269 0.085 Uiso 1 1 calc R U . . .
C101 C 0.4728(6) 1.0130(4) 1.1819(5) 0.076(3) Uani 1 1 d . . . . .
H101 H 0.527836 1.002983 1.193491 0.091 Uiso 1 1 calc R U . . .
C76 C -0.4521(6) 0.4604(4) 1.3808(5) 0.071(2) Uani 1 1 d . . . . .
H76 H -0.510355 0.458229 1.411618 0.085 Uiso 1 1 calc R U . . .
C124 C -0.5305(6) 0.2841(4) 1.3415(5) 0.068(2) Uani 1 1 d . . . . .
H124 H -0.585724 0.294078 1.330168 0.082 Uiso 1 1 calc R U . . .
C123 C -0.5348(6) 0.2699(4) 1.4058(5) 0.069(2) Uani 1 1 d . . . . .
H123 H -0.593057 0.271371 1.437194 0.083 Uiso 1 1 calc R U . . .
C51 C 0.4377(6) 0.8520(4) 1.0563(4) 0.072(2) Uani 1 1 d . . . . .
H51 H 0.436883 0.863900 1.014453 0.087 Uiso 1 1 calc R U . . .
F7 F -0.3333(5) 0.6644(8) 1.0372(4) 0.204(6) Uani 1 1 d . . . . .
C52 C 0.5217(6) 0.8372(5) 1.0679(5) 0.079(3) Uani 1 1 d . . . . .
H52 H 0.577101 0.837591 1.033982 0.095 Uiso 1 1 calc R U . . .
F11 F 0.2374(7) 0.7784(6) 1.3939(5) 0.173(4) Uani 1 1 d . . . . .
F13 F 0.3128(7) 0.9551(5) 1.4440(5) 0.172(4) Uani 1 1 d . . . . .
C53 C 0.5260(6) 0.8212(4) 1.1310(5) 0.078(3) Uani 1 1 d . . . . .
H53 H 0.583832 0.813257 1.139100 0.093 Uiso 1 1 calc R U . . .
F4 F -0.2929(7) 0.5315(5) 1.0686(8) 0.233(7) Uani 1 1 d . . . . .
F144 F -0.259(3) 0.8853(18) 1.1166(12) 0.223(10) Uani 0.453(13) 1 d D U P A 1
F19 F 0.3109(6) 0.4758(10) 1.4661(5) 0.262(8) Uani 1 1 d . . . . .
F20 F 0.2394(16) 0.6009(9) 1.4682(7) 0.326(11) Uani 1 1 d . . . . .
F6 F -0.1987(9) 0.7080(7) 1.0861(9) 0.279(9) Uani 1 1 d . . . . .
F145 F -0.152(2) 1.0299(11) 0.9996(10) 0.172(8) Uani 0.453(13) 1 d D U P A 1
F17 F 0.2122(19) 0.4318(10) 1.3936(6) 0.377(15) Uani 1 1 d . . . . .
C3 C 0.2215(5) 0.7310(6) 0.9371(3) 0.101(4) Uani 1 1 d DG . . . .
C6 C 0.1441(7) 0.7831(4) 0.9649(4) 0.099(3) Uani 1 1 d DG . . . .
H6 H 0.151040 0.835249 0.964889 0.119 Uiso 1 1 calc R U . . .
C4 C 0.0562(5) 0.7572(7) 0.9929(3) 0.134(6) Uani 1 1 d DG . . . .
H4 H 0.004398 0.792058 1.011587 0.161 Uiso 1 1 calc R U . . .
C10 C 0.0458(6) 0.6793(8) 0.9930(4) 0.125(6) Uani 1 1 d DG . . . .
H10 H -0.013002 0.661939 1.011734 0.150 Uiso 1 1 calc R U . . .
C12 C 0.1232(9) 0.6272(5) 0.9651(4) 0.141(6) Uani 1 1 d DG . . . .
H12 H 0.116238 0.575010 0.965183 0.169 Uiso 1 1 calc R U . . .
C7 C 0.2111(7) 0.6530(5) 0.9371(4) 0.111(4) Uani 1 1 d DG . . . .
H7 H 0.262880 0.618200 0.918483 0.134 Uiso 1 1 calc R U . . .
C1 C -0.1848(5) 0.8279(6) 1.5601(4) 0.107(4) Uani 1 1 d G . . . .
C2 C -0.1659(7) 0.7487(6) 1.5536(4) 0.131(3) Uani 1 1 d G . . . .
H2 H -0.213940 0.717249 1.570226 0.158 Uiso 1 1 calc R U . . .
C11 C -0.0753(8) 0.7164(5) 1.5222(5) 0.144(6) Uani 1 1 d G . . . .
H11 H -0.062643 0.663342 1.517874 0.173 Uiso 1 1 calc R U . . .
C9 C -0.0035(5) 0.7633(7) 1.4973(4) 0.131(3) Uani 1 1 d G . . . .
H9 H 0.057149 0.741713 1.476351 0.158 Uiso 1 1 calc R U . . .
C8 C -0.0224(6) 0.8426(6) 1.5038(4) 0.131(3) Uani 1 1 d G . . . .
H8 H 0.025642 0.873992 1.487178 0.158 Uiso 1 1 calc R U . . .
C5 C -0.1130(7) 0.8749(5) 1.5352(4) 0.126(5) Uani 1 1 d G . . . .
H5 H -0.125654 0.927900 1.539530 0.151 Uiso 1 1 calc R U . . .
F1 F -0.1087(8) 0.9110(11) 1.0915(5) 0.267(7) Uani 1 1 d . U . . .
F8 F -0.1499(17) 0.8872(10) 0.9933(8) 0.145(8) Uani 0.453(13) 1 d D U P A 1
F21 F -0.2928(8) 0.9996(10) 1.0304(5) 0.242(6) Uani 1 1 d . U . . .
F15 F -0.248(2) 1.0388(15) 1.1164(12) 0.214(10) Uani 0.453(13) 1 d D U P A 1
F22 F 0.1364(6) 0.5605(12) 1.3969(5) 0.282(10) Uani 1 1 d . . . . .
C13 C -0.4618(6) 1.0778(5) 1.3311(5) 0.074(2) Uani 1 1 d . . . . .
H13 H -0.516454 1.087688 1.318998 0.088 Uiso 1 1 calc R U . . .
C14 C -0.4677(6) 1.0607(5) 1.3955(5) 0.080(3) Uani 1 1 d . . . . .
H14 H -0.526462 1.059318 1.425883 0.096 Uiso 1 1 calc R U . . .
F23 F -0.2904(8) 0.9546(13) 1.1408(6) 0.134(6) Uani 0.547(13) 1 d D U P A 2
F1A F -0.1087(13) 0.9747(18) 0.9848(7) 0.186(9) Uani 0.547(13) 1 d D U P A 2
F8A F -0.255(2) 0.8887(15) 1.0294(10) 0.213(8) Uani 0.547(13) 1 d D U P A 2
F15A F -0.144(2) 1.0221(19) 1.1024(10) 0.239(9) Uani 0.547(13) 1 d D U P A 2

loop_
_atom_site_aniso_label
_atom_site_aniso_U_11
_atom_site_aniso_U_22
_atom_site_aniso_U_33
_atom_site_aniso_U_23
_atom_site_aniso_U_13
_atom_site_aniso_U_12
Sb1 0.0522(3) 0.0894(4) 0.0462(3) 0.0000(2) -0.0162(2) -0.0052(2)
Sb8 0.0560(3) 0.1044(4) 0.0523(3) 0.0126(3) -0.0209(2) -0.0106(3)
Sb15 0.0702(4) 0.1243(5) 0.0509(3) 0.0124(3) -0.0221(3) -0.0096(3)
Sb21 0.0743(4) 0.1136(5) 0.0597(3) 0.0141(3) -0.0265(3) -0.0185(3)
S23 0.0471(8) 0.0499(8) 0.0408(8) 0.0019(6) -0.0123(7) -0.0056(6)
S47 0.0579(9) 0.0398(8) 0.0452(8) -0.0002(6) -0.0132(7) -0.0003(7)
S45 0.0577(9) 0.0419(8) 0.0413(8) 0.0008(6) -0.0136(7) -0.0005(7)
S69 0.0471(8) 0.0476(8) 0.0457(8) -0.0009(6) -0.0135(7) -0.0035(6)
S71 0.0597(10) 0.0442(8) 0.0427(8) 0.0012(6) -0.0159(7) -0.0060(7)
S95 0.0593(10) 0.0417(8) 0.0483(9) -0.0017(7) -0.0162(7) -0.0025(7)
S93 0.0556(9) 0.0487(8) 0.0424(8) -0.0005(6) -0.0154(7) -0.0050(7)
S107 0.0623(10) 0.0496(9) 0.0471(9) -0.0012(7) -0.0174(8) -0.0063(7)
S118 0.0681(11) 0.0435(8) 0.0475(9) 0.0015(7) -0.0233(8) -0.0038(7)
S130 0.0719(11) 0.0508(9) 0.0462(9) 0.0026(7) -0.0214(8) -0.0049(8)
Cl14 0.114(3) 0.194(4) 0.182(4) 0.008(3) -0.003(3) 0.008(3)
Cl1 0.081(2) 0.370(8) 0.134(3) -0.002(4) -0.008(2) -0.044(3)
F12 0.068(3) 0.186(7) 0.072(4) 0.003(4) -0.015(3) 0.004(4)
C35 0.043(3) 0.034(3) 0.041(3) -0.003(2) -0.006(3) -0.002(2)
C59 0.046(3) 0.030(3) 0.053(4) 0.000(2) -0.013(3) -0.004(2)
C81 0.053(4) 0.032(3) 0.050(4) -0.001(3) -0.015(3) -0.006(3)
C26 0.045(3) 0.035(3) 0.061(4) -0.003(3) -0.010(3) -0.007(3)
C57 0.047(3) 0.031(3) 0.051(4) -0.005(3) -0.007(3) -0.002(2)
C22 0.049(3) 0.036(3) 0.044(3) -0.002(2) -0.012(3) -0.007(3)
C34 0.056(4) 0.032(3) 0.043(3) -0.003(2) -0.015(3) -0.005(3)
C33 0.048(3) 0.030(3) 0.043(3) -0.006(2) -0.009(3) -0.001(2)
C58 0.049(3) 0.032(3) 0.047(3) -0.001(2) -0.013(3) -0.002(2)
C82 0.058(4) 0.029(3) 0.046(3) -0.001(2) -0.015(3) -0.006(3)
C105 0.057(4) 0.031(3) 0.053(4) -0.003(3) -0.015(3) -0.007(3)
C70 0.056(4) 0.029(3) 0.051(4) -0.008(2) -0.022(3) -0.004(2)
F10 0.076(4) 0.187(7) 0.089(4) 0.023(4) -0.027(3) 0.024(4)
C79 0.058(4) 0.031(3) 0.075(5) -0.003(3) -0.022(4) -0.009(3)
C66 0.053(4) 0.027(3) 0.063(4) -0.001(3) -0.008(3) -0.009(3)
C25 0.054(4) 0.035(3) 0.044(3) 0.002(2) -0.011(3) -0.006(3)
C46 0.053(4) 0.029(3) 0.043(3) -0.002(2) -0.010(3) -0.004(2)
C48 0.052(4) 0.031(3) 0.049(4) 0.000(3) -0.007(3) 0.000(3)
C72 0.053(4) 0.033(3) 0.048(4) -0.002(3) -0.011(3) -0.009(3)
C103 0.053(4) 0.036(3) 0.074(5) -0.005(3) -0.019(4) -0.003(3)
C83 0.050(4) 0.034(3) 0.045(3) -0.004(2) -0.013(3) -0.001(2)
C61 0.046(4) 0.033(3) 0.066(4) -0.001(3) -0.012(3) -0.006(3)
C24 0.050(4) 0.032(3) 0.051(4) 0.006(3) -0.015(3) -0.004(2)
C140 0.057(4) 0.029(3) 0.052(4) -0.003(3) -0.015(3) -0.004(3)
C108 0.057(4) 0.036(3) 0.056(4) -0.006(3) -0.015(3) -0.004(3)
C44 0.061(4) 0.030(3) 0.045(3) -0.005(2) -0.016(3) 0.000(3)
C68 0.044(3) 0.038(3) 0.051(4) -0.003(3) -0.014(3) -0.006(2)
C36 0.047(3) 0.036(3) 0.048(4) -0.002(3) -0.009(3) -0.009(3)
C85 0.056(4) 0.032(3) 0.060(4) -0.007(3) -0.018(3) 0.000(3)
C90 0.054(4) 0.038(3) 0.055(4) -0.008(3) -0.012(3) -0.006(3)
C113 0.054(4) 0.032(3) 0.055(4) -0.005(3) -0.013(3) -0.005(3)
C128 0.065(4) 0.026(3) 0.059(4) -0.004(3) -0.024(3) -0.002(3)
C31 0.052(4) 0.025(3) 0.070(4) -0.003(3) -0.020(3) -0.003(2)
C106 0.060(4) 0.034(3) 0.050(4) -0.005(3) -0.018(3) -0.006(3)
C126 0.066(4) 0.033(3) 0.064(4) 0.000(3) -0.021(4) -0.010(3)
C32 0.053(4) 0.035(3) 0.056(4) 0.005(3) -0.018(3) -0.003(3)
C98 0.057(4) 0.034(3) 0.064(4) -0.004(3) -0.013(3) -0.004(3)
C43 0.057(4) 0.044(3) 0.046(4) 0.003(3) -0.004(3) -0.007(3)
C119 0.065(4) 0.035(3) 0.051(4) 0.000(3) -0.019(3) -0.004(3)
C55 0.048(4) 0.037(3) 0.063(4) -0.008(3) -0.006(3) -0.002(3)
C110 0.059(4) 0.040(3) 0.066(5) -0.010(3) -0.011(4) -0.007(3)
C42 0.050(4) 0.034(3) 0.064(4) -0.005(3) -0.001(3) -0.002(3)
C37 0.051(4) 0.037(3) 0.057(4) -0.008(3) -0.004(3) -0.001(3)
C49 0.064(4) 0.037(3) 0.052(4) 0.002(3) -0.003(3) -0.001(3)
C111 0.055(4) 0.036(3) 0.074(5) -0.013(3) -0.015(4) 0.000(3)
C74 0.053(4) 0.034(3) 0.065(4) -0.005(3) -0.011(3) -0.007(3)
C117 0.071(5) 0.031(3) 0.050(4) -0.001(3) -0.023(3) -0.005(3)
C96 0.057(4) 0.034(3) 0.047(4) -0.007(3) -0.012(3) 0.000(3)
C92 0.051(4) 0.039(3) 0.051(4) -0.006(3) -0.018(3) -0.001(3)
C56 0.050(4) 0.038(3) 0.060(4) -0.007(3) -0.012(3) -0.003(3)
C60 0.052(4) 0.038(3) 0.056(4) -0.001(3) -0.020(3) 0.000(3)
C129 0.069(4) 0.033(3) 0.050(4) -0.002(3) -0.022(3) -0.004(3)
C67 0.047(4) 0.050(4) 0.053(4) 0.003(3) -0.009(3) -0.003(3)
C84 0.061(4) 0.033(3) 0.054(4) -0.005(3) -0.022(3) -0.003(3)
C91 0.055(4) 0.047(3) 0.042(3) -0.004(3) -0.009(3) -0.006(3)
C133 0.077(5) 0.025(3) 0.069(5) 0.002(3) -0.018(4) -0.010(3)
C138 0.057(4) 0.036(3) 0.074(5) -0.010(3) -0.021(4) -0.004(3)
C94 0.059(4) 0.030(3) 0.053(4) -0.003(3) -0.021(3) -0.005(3)
C73 0.060(4) 0.036(3) 0.053(4) 0.001(3) -0.014(3) -0.013(3)
C112 0.062(4) 0.042(3) 0.061(4) -0.007(3) -0.023(4) -0.004(3)
C120 0.066(4) 0.041(3) 0.056(4) -0.001(3) -0.021(4) -0.002(3)
C50 0.052(4) 0.032(3) 0.074(5) -0.003(3) 0.002(3) -0.002(3)
C97 0.056(4) 0.045(4) 0.055(4) -0.007(3) -0.011(3) -0.001(3)
C38 0.047(4) 0.055(4) 0.073(5) -0.012(4) -0.009(4) -0.004(3)
C109 0.059(4) 0.042(3) 0.057(4) -0.005(3) -0.012(3) -0.009(3)
F5 0.074(4) 0.388(15) 0.065(4) -0.055(6) -0.005(3) -0.015(6)
C27 0.055(4) 0.042(4) 0.071(5) 0.001(3) -0.006(4) -0.008(3)
C86 0.058(4) 0.049(4) 0.071(5) -0.002(3) -0.028(4) -0.006(3)
C121 0.063(4) 0.033(3) 0.062(4) -0.002(3) -0.016(4) -0.003(3)
C139 0.070(5) 0.036(3) 0.061(4) 0.004(3) -0.019(4) -0.010(3)
C80 0.056(4) 0.036(3) 0.056(4) 0.001(3) -0.017(3) -0.006(3)
C41 0.065(5) 0.045(4) 0.061(5) -0.002(3) 0.008(4) -0.006(3)
C127 0.084(5) 0.044(4) 0.042(4) -0.003(3) -0.023(4) -0.005(3)
C131 0.061(4) 0.037(3) 0.070(5) -0.007(3) -0.023(4) -0.004(3)
F9 0.097(5) 0.196(8) 0.135(6) 0.076(5) -0.067(4) -0.024(5)
C62 0.050(4) 0.043(4) 0.100(6) -0.005(4) -0.031(4) -0.003(3)
F18 0.096(5) 0.282(11) 0.086(5) 0.054(6) -0.008(4) -0.017(6)
C104 0.073(5) 0.033(3) 0.064(4) 0.005(3) -0.026(4) -0.008(3)
C30 0.054(4) 0.043(4) 0.089(6) 0.002(4) -0.028(4) -0.002(3)
C89 0.059(4) 0.054(4) 0.065(5) -0.007(3) -0.012(4) -0.002(3)
C132 0.071(5) 0.041(4) 0.057(4) 0.000(3) -0.013(4) -0.006(3)
F14 0.082(4) 0.347(13) 0.063(4) 0.035(6) -0.011(3) -0.041(6)
C54 0.059(5) 0.047(4) 0.081(5) -0.016(4) -0.007(4) -0.005(3)
C88 0.051(4) 0.059(4) 0.083(6) -0.001(4) -0.009(4) -0.002(3)
C75 0.059(5) 0.046(4) 0.076(5) -0.009(3) -0.002(4) -0.011(3)
C99 0.063(5) 0.051(4) 0.075(5) -0.004(4) -0.009(4) -0.008(3)
F3 0.070(4) 0.330(12) 0.071(4) -0.050(6) -0.007(3) -0.002(5)
C40 0.047(4) 0.056(4) 0.089(6) -0.016(4) 0.015(4) -0.003(3)
C28 0.046(4) 0.047(4) 0.099(7) -0.002(4) -0.004(4) -0.003(3)
C114 0.063(5) 0.044(4) 0.090(6) -0.009(4) -0.025(4) -0.004(3)
F16 0.108(6) 0.306(12) 0.089(5) 0.044(6) -0.020(4) -0.059(7)
C122 0.066(5) 0.049(4) 0.071(5) -0.004(3) -0.017(4) -0.007(3)
F2 0.092(5) 0.253(10) 0.109(5) 0.072(6) -0.046(4) -0.002(5)
C65 0.054(4) 0.049(4) 0.071(5) 0.000(3) 0.000(4) -0.008(3)
C125 0.071(5) 0.044(4) 0.073(5) 0.002(3) -0.032(4) -0.007(3)
C64 0.051(4) 0.058(5) 0.097(7) 0.000(4) 0.000(4) -0.012(4)
C136 0.073(6) 0.053(4) 0.105(7) -0.013(5) -0.032(5) -0.010(4)
C78 0.061(5) 0.044(4) 0.088(6) -0.005(4) -0.027(4) -0.005(3)
C77 0.050(4) 0.051(4) 0.112(8) -0.006(4) -0.019(5) -0.007(3)
C137 0.078(6) 0.048(4) 0.074(5) 0.000(4) -0.027(5) -0.006(4)
C102 0.066(5) 0.047(4) 0.087(6) 0.004(4) -0.030(4) -0.008(3)
C116 0.066(5) 0.058(5) 0.080(6) -0.010(4) -0.004(4) -0.012(4)
C135 0.062(5) 0.054(4) 0.100(7) -0.012(4) 0.000(5) -0.011(4)
C29 0.048(4) 0.043(4) 0.115(7) 0.000(4) -0.026(5) -0.003(3)
C39 0.048(4) 0.060(5) 0.096(7) -0.019(4) -0.009(4) -0.003(3)
C87 0.051(4) 0.057(4) 0.090(6) -0.002(4) -0.022(4) 0.001(3)
C100 0.058(5) 0.051(4) 0.098(7) -0.007(4) -0.005(5) -0.007(4)
C134 0.073(5) 0.046(4) 0.077(5) -0.009(4) -0.003(4) -0.006(4)
C63 0.045(4) 0.052(4) 0.113(8) -0.004(4) -0.021(4) -0.003(3)
C101 0.063(5) 0.045(4) 0.126(8) 0.002(5) -0.037(5) -0.005(3)
C76 0.051(4) 0.053(4) 0.098(7) -0.014(4) -0.003(4) -0.013(3)
C124 0.060(5) 0.055(4) 0.093(6) -0.002(4) -0.027(5) -0.003(3)
C123 0.064(5) 0.053(4) 0.087(6) -0.002(4) -0.015(4) -0.012(4)
C51 0.066(5) 0.047(4) 0.079(6) -0.002(4) 0.014(4) -0.004(4)
F7 0.092(5) 0.396(16) 0.114(6) 0.060(8) -0.042(5) 0.050(7)
C52 0.058(5) 0.053(4) 0.099(7) -0.011(4) 0.017(5) -0.008(4)
F11 0.164(8) 0.157(8) 0.200(10) -0.025(7) -0.047(7) -0.041(6)
F13 0.192(9) 0.132(7) 0.222(10) 0.003(6) -0.090(8) -0.065(6)
C53 0.047(4) 0.048(4) 0.123(8) -0.015(5) -0.002(5) 0.000(3)
F4 0.136(7) 0.120(7) 0.42(2) -0.055(9) -0.030(10) -0.055(6)
F144 0.30(2) 0.25(2) 0.148(16) 0.078(15) -0.067(16) -0.164(19)
F19 0.102(6) 0.52(2) 0.130(7) 0.147(11) -0.017(5) 0.050(9)
F20 0.54(3) 0.216(14) 0.166(12) 0.030(10) -0.001(15) -0.102(17)
F6 0.173(10) 0.141(9) 0.49(3) -0.030(12) -0.038(13) -0.052(8)
F145 0.264(19) 0.124(12) 0.106(13) 0.011(10) -0.024(14) -0.022(15)
F17 0.74(4) 0.270(17) 0.125(9) -0.027(10) -0.068(16) -0.24(2)
C3 0.090(7) 0.159(11) 0.053(5) -0.014(6) -0.027(5) 0.009(7)
C6 0.105(9) 0.106(8) 0.099(8) -0.020(6) -0.051(7) -0.003(7)
C4 0.128(12) 0.199(16) 0.076(8) -0.058(9) -0.049(8) 0.055(11)
C10 0.082(8) 0.247(19) 0.048(6) 0.006(8) -0.015(5) -0.046(10)
C12 0.190(17) 0.157(14) 0.092(10) 0.021(9) -0.057(11) -0.052(14)
C7 0.146(12) 0.118(10) 0.088(8) -0.003(7) -0.063(8) -0.008(9)
C1 0.086(8) 0.162(12) 0.068(6) -0.011(7) -0.018(6) -0.001(8)
C2 0.108(6) 0.205(10) 0.090(5) 0.003(6) -0.043(4) -0.021(7)
C11 0.186(16) 0.165(14) 0.100(10) 0.006(9) -0.071(11) -0.023(12)
C9 0.108(6) 0.205(10) 0.090(5) 0.003(6) -0.043(4) -0.021(7)
C8 0.108(6) 0.205(10) 0.090(5) 0.003(6) -0.043(4) -0.021(7)
C5 0.115(10) 0.203(15) 0.076(7) 0.024(8) -0.038(7) -0.071(10)
F1 0.161(8) 0.496(19) 0.136(8) 0.002(10) -0.078(7) 0.110(11)
F8 0.195(19) 0.126(11) 0.118(11) -0.020(10) -0.067(11) 0.043(12)
F21 0.165(8) 0.404(15) 0.123(7) 0.047(9) -0.037(6) 0.098(9)
F15 0.23(2) 0.228(17) 0.140(14) -0.077(15) 0.013(14) -0.006(17)
F22 0.100(6) 0.60(3) 0.140(8) 0.158(13) -0.047(6) -0.005(10)
C13 0.059(5) 0.059(5) 0.105(7) -0.010(5) -0.028(5) -0.002(4)
C14 0.053(5) 0.063(5) 0.113(8) -0.019(5) -0.006(5) -0.007(4)
F23 0.073(7) 0.232(18) 0.077(7) 0.028(9) -0.002(6) 0.014(8)
F1A 0.140(12) 0.33(3) 0.073(8) -0.004(12) 0.019(8) -0.080(14)
F8A 0.26(2) 0.270(14) 0.142(13) 0.019(13) -0.062(13) -0.170(14)
F15A 0.21(2) 0.38(2) 0.127(13) -0.067(16) -0.019(13) -0.136(17)

loop_
_atom_type_symbol
_atom_type_description
_atom_type_scat_dispersion_real
_atom_type_scat_dispersion_imag
_atom_type_scat_source
C C 0.0181 0.0091 'International Tables Vol C Tables 4.2.6.8 and 6.1.1.4'
H H 0.0000 0.0000 'International Tables Vol C Tables 4.2.6.8 and 6.1.1.4'
Cl Cl 0.3639 0.7018 'International Tables Vol C Tables 4.2.6.8 and 6.1.1.4'
F F 0.0727 0.0534 'International Tables Vol C Tables 4.2.6.8 and 6.1.1.4'
S S 0.3331 0.5567 'International Tables Vol C Tables 4.2.6.8 and 6.1.1.4'
Sb Sb -0.0562 5.8946 'International Tables Vol C Tables 4.2.6.8 and 6.1.1.4'

loop_
_geom_angle_atom_site_label_1
_geom_angle_atom_site_label_2
_geom_angle_atom_site_label_3
_geom_angle
_geom_angle_site_symmetry_1
_geom_angle_site_symmetry_3
_geom_angle_publ_flag
F5 Sb1 F3 178.5(5) . . ?
F2 Sb1 F5 91.7(4) . . ?
F2 Sb1 F3 88.0(4) . . ?
F7 Sb1 F5 88.4(4) . . ?
F7 Sb1 F3 91.9(4) . . ?
F7 Sb1 F2 179.5(6) . . ?
F4 Sb1 F5 88.9(6) . . ?
F4 Sb1 F3 89.7(5) . . ?
F4 Sb1 F2 93.0(6) . . ?
F4 Sb1 F7 86.6(6) . . ?
F4 Sb1 F6 176.4(8) . . ?
F6 Sb1 F5 90.0(6) . . ?
F6 Sb1 F3 91.4(6) . . ?
F6 Sb1 F2 83.7(6) . . ?
F6 Sb1 F7 96.7(7) . . ?
F12 Sb8 F9 89.9(3) . . ?
F12 Sb8 F13 88.7(4) . . ?
F10 Sb8 F12 89.9(3) . . ?
F10 Sb8 F9 179.5(4) . . ?
F10 Sb8 F13 88.1(4) . . ?
F9 Sb8 F13 91.4(4) . . ?
F14 Sb8 F12 178.7(4) . . ?
F14 Sb8 F10 89.6(3) . . ?
F14 Sb8 F9 90.6(4) . . ?
F14 Sb8 F13 90.1(5) . . ?
F11 Sb8 F12 91.0(4) . . ?
F11 Sb8 F10 93.4(4) . . ?
F11 Sb8 F9 87.1(5) . . ?
F11 Sb8 F14 90.2(5) . . ?
F11 Sb8 F13 178.5(5) . . ?
F18 Sb15 F16 176.0(5) . . ?
F19 Sb15 F18 89.6(4) . . ?
F19 Sb15 F16 87.4(4) . . ?
F19 Sb15 F17 94.3(10) . . ?
F20 Sb15 F18 92.2(6) . . ?
F20 Sb15 F16 90.1(6) . . ?
F20 Sb15 F19 83.1(9) . . ?
F20 Sb15 F17 176.8(12) . . ?
F20 Sb15 F22 97.9(10) . . ?
F17 Sb15 F18 85.8(6) . . ?
F17 Sb15 F16 91.8(6) . . ?
F22 Sb15 F18 89.4(4) . . ?
F22 Sb15 F16 93.5(4) . . ?
F22 Sb15 F19 178.6(7) . . ?
F22 Sb15 F17 84.6(10) . . ?
F144 Sb21 F8 92.8(13) . . ?
F145 Sb21 F144 171.2(14) . . ?
F145 Sb21 F8 85.1(9) . . ?
F1 Sb21 F144 76.0(12) . . ?
F1 Sb21 F145 112.1(12) . . ?
F1 Sb21 F8 84.2(7) . . ?
F1 Sb21 F21 176.2(9) . . ?
F1 Sb21 F15 103.5(12) . . ?
F1 Sb21 F23 92.7(6) . . ?
F1 Sb21 F1A 89.8(9) . . ?
F1 Sb21 F8A 111.0(12) . . ?
F1 Sb21 F15A 65.6(12) . . ?
F21 Sb21 F144 100.6(13) . . ?
F21 Sb21 F145 71.2(11) . . ?
F21 Sb21 F8 94.2(7) . . ?
F21 Sb21 F15 78.4(12) . . ?
F21 Sb21 F23 85.7(5) . . ?
F21 Sb21 F1A 92.2(9) . . ?
F21 Sb21 F15A 117.7(14) . . ?
F15 Sb21 F144 95.1(14) . . ?
F15 Sb21 F145 86.2(12) . . ?
F15 Sb21 F8 170.1(11) . . ?
F1A Sb21 F23 172.3(11) . . ?
F1A Sb21 F15A 89.7(10) . . ?
F8A Sb21 F21 65.5(10) . . ?
F8A Sb21 F23 89.5(10) . . ?
F8A Sb21 F1A 96.4(10) . . ?
F8A Sb21 F15A 173.0(10) . . ?
F15A Sb21 F23 84.7(9) . . ?
C22 S23 C24 90.8(3) . . ?
C46 S47 C48 91.0(3) . . ?
C34 S45 C44 91.2(3) . . ?
C58 S69 C68 90.7(3) . . ?
C70 S71 C72 91.5(3) . . ?
C94 S95 C96 90.8(3) . . ?
C82 S93 C92 91.5(3) . . ?
C106 S107 C108 91.3(3) . . ?
C117 S118 C119 90.0(3) . . ?
C129 S130 C131 90.7(4) . . ?
C22 C35 C44 110.6(6) . . ?
C36 C35 C22 130.5(6) . . ?
C36 C35 C44 118.9(6) . . ?
C46 C59 C68 109.5(6) . . ?
C60 C59 C46 131.5(6) . . ?
C60 C59 C68 119.0(6) . . ?
C82 C81 C72 109.7(6) . . ?
C80 C81 C82 131.2(6) . . ?
C80 C81 C72 119.0(6) . . ?
C25 C26 C31 119.3(6) . . ?
C27 C26 C25 121.2(7) . . ?
C27 C26 C31 119.5(7) . . ?
C58 C57 C48 110.1(6) . . ?
C56 C57 C58 130.5(6) . . ?
C56 C57 C48 119.4(6) . . ?
C35 C22 S23 133.0(5) . . ?
C34 C22 S23 113.5(5) . . ?
C34 C22 C35 113.5(6) . . ?
C22 C34 S45 112.6(5) . . ?
C22 C34 C33 112.8(6) . . ?
C33 C34 S45 134.5(5) . . ?
C24 C33 C34 109.7(6) . . ?
C32 C33 C34 130.0(6) . . ?
C32 C33 C24 120.3(6) . . ?
C57 C58 S69 133.0(5) . . ?
C46 C58 S69 113.1(5) . . ?
C46 C58 C57 113.9(6) . . ?
C81 C82 S93 133.1(5) . . ?
C81 C82 C70 114.4(6) . . ?
C70 C82 S93 112.5(5) . . ?
C96 C105 C106 109.7(6) . . ?
C104 C105 C106 130.9(7) . . ?
C104 C105 C96 119.4(7) . . ?
C82 C70 S71 112.2(5) . . ?
C82 C70 C83 113.7(6) . . ?
C83 C70 S71 134.0(5) . . ?
C74 C79 C78 117.9(7) . . ?
C80 C79 C74 119.8(7) . . ?
C80 C79 C78 122.3(7) . . ?
C67 C66 C61 120.0(6) . . ?
C67 C66 C65 121.3(7) . . ?
C65 C66 C61 118.7(7) . . ?
C24 C25 C26 119.5(6) . . ?
C59 C46 S47 133.1(5) . . ?
C58 C46 S47 112.7(5) . . ?
C58 C46 C59 114.2(6) . . ?
C57 C48 S47 112.2(5) . . ?
C49 C48 S47 125.8(6) . . ?
C49 C48 C57 122.0(7) . . ?
C81 C72 S71 112.1(5) . . ?
C73 C72 S71 125.4(5) . . ?
C73 C72 C81 122.5(6) . . ?
C104 C103 C98 119.5(7) . . ?
C104 C103 C102 121.3(7) . . ?
C102 C103 C98 119.2(7) . . ?
C70 C83 C92 110.7(6) . . ?
C84 C83 C70 130.0(6) . . ?
C84 C83 C92 119.3(6) . . ?
C60 C61 C66 119.5(6) . . ?
C60 C61 C62 122.0(7) . . ?
C62 C61 C66 118.5(7) . . ?
C33 C24 S23 113.2(5) . . ?
C25 C24 S23 125.5(5) . . ?
C25 C24 C33 121.4(6) . . ?
C139 C140 C117 131.2(6) . . ?
C139 C140 C131 118.5(6) . . ?
C131 C140 C117 110.3(6) . . ?
C113 C108 S107 112.0(5) . . ?
C109 C108 S107 125.3(6) . . ?
C109 C108 C113 122.7(7) . . ?
C35 C44 S45 112.0(5) . . ?
C43 C44 S45 125.8(5) . . ?
C43 C44 C35 122.2(6) . . ?
C59 C68 S69 112.5(5) . . ?
C67 C68 S69 125.5(5) . . ?
C67 C68 C59 122.0(6) . . ?
C35 C36 C37 120.7(6) . . ?
C84 C85 C90 119.0(6) . . ?
C86 C85 C90 118.8(7) . . ?
C86 C85 C84 122.1(7) . . ?
C91 C90 C85 119.9(6) . . ?
C89 C90 C85 118.2(7) . . ?
C89 C90 C91 121.9(7) . . ?
C108 C113 C94 110.7(6) . . ?
C112 C113 C108 119.7(6) . . ?
C112 C113 C94 129.6(7) . . ?
C119 C128 C129 110.6(6) . . ?
C127 C128 C119 119.7(7) . . ?
C127 C128 C129 129.7(7) . . ?
C32 C31 C26 120.0(6) . . ?
C32 C31 C30 121.5(7) . . ?
C30 C31 C26 118.5(7) . . ?
C105 C106 S107 133.7(5) . . ?
C94 C106 S107 112.9(5) . . ?
C94 C106 C105 113.4(6) . . ?
C127 C126 C121 118.6(7) . . ?
C125 C126 C121 118.8(7) . . ?
C125 C126 C127 122.5(7) . . ?
C33 C32 C31 119.5(6) . . ?
C97 C98 C103 119.6(7) . . ?
C99 C98 C103 118.5(7) . . ?
C99 C98 C97 121.9(7) . . ?
C44 C43 C42 118.5(7) . . ?
C128 C119 S118 112.2(5) . . ?
C120 C119 S118 125.9(6) . . ?
C120 C119 C128 121.9(7) . . ?
C56 C55 C50 118.6(7) . . ?
C56 C55 C54 122.3(7) . . ?
C54 C55 C50 119.0(7) . . ?
C111 C110 C109 120.1(7) . . ?
C116 C110 C111 118.9(8) . . ?
C116 C110 C109 121.0(8) . . ?
C43 C42 C37 120.1(6) . . ?
C41 C42 C43 121.3(7) . . ?
C41 C42 C37 118.6(7) . . ?
C36 C37 C42 119.5(7) . . ?
C36 C37 C38 122.0(7) . . ?
C38 C37 C42 118.4(7) . . ?
C48 C49 C50 118.8(7) . . ?
C112 C111 C110 120.2(7) . . ?
C114 C111 C110 118.8(7) . . ?
C114 C111 C112 121.0(8) . . ?
C79 C74 C73 119.9(6) . . ?
C75 C74 C79 119.5(7) . . ?
C75 C74 C73 120.7(7) . . ?
C140 C117 S118 132.5(5) . . ?
C129 C117 S118 113.5(6) . . ?
C129 C117 C140 114.1(6) . . ?
C105 C96 S95 112.5(5) . . ?
C97 C96 S95 125.9(6) . . ?
C97 C96 C105 121.6(7) . . ?
C83 C92 S93 111.6(5) . . ?
C91 C92 S93 126.2(5) . . ?
C91 C92 C83 122.2(6) . . ?
C57 C56 C55 120.8(7) . . ?
C59 C60 C61 120.4(6) . . ?
C128 C129 S130 132.6(5) . . ?
C117 C129 S130 113.6(6) . . ?
C117 C129 C128 113.8(6) . . ?
C68 C67 C66 119.1(7) . . ?
C83 C84 C85 120.1(6) . . ?
C92 C91 C90 119.5(6) . . ?
C132 C133 C138 119.1(7) . . ?
C132 C133 C134 122.2(8) . . ?
C134 C133 C138 118.7(8) . . ?
C139 C138 C133 119.6(7) . . ?
C139 C138 C137 122.2(8) . . ?
C137 C138 C133 118.2(7) . . ?
C113 C94 S95 133.3(5) . . ?
C106 C94 S95 113.5(5) . . ?
C106 C94 C113 113.1(6) . . ?
C72 C73 C74 118.4(7) . . ?
C113 C112 C111 119.0(7) . . ?
C119 C120 C121 119.5(7) . . ?
C49 C50 C55 120.4(6) . . ?
C51 C50 C55 117.4(8) . . ?
C51 C50 C49 122.2(8) . . ?
C96 C97 C98 119.8(7) . . ?
C39 C38 C37 122.0(8) . . ?
C108 C109 C110 118.4(7) . . ?
C28 C27 C26 119.8(8) . . ?
C87 C86 C85 120.6(8) . . ?
C120 C121 C126 120.3(7) . . ?
C120 C121 C122 121.9(7) . . ?
C122 C121 C126 117.8(7) . . ?
C140 C139 C138 120.3(7) . . ?
C81 C80 C79 120.3(7) . . ?
C40 C41 C42 120.6(8) . . ?
C128 C127 C126 119.9(7) . . ?
C140 C131 S130 111.3(5) . . ?
C132 C131 S130 126.3(6) . . ?
C132 C131 C140 122.4(7) . . ?
C63 C62 C61 120.6(8) . . ?
C105 C104 C103 120.2(7) . . ?
C29 C30 C31 120.4(8) . . ?
C88 C89 C90 120.9(8) . . ?
C131 C132 C133 120.1(7) . . ?
C53 C54 C55 121.3(9) . . ?
C89 C88 C87 120.4(8) . . ?
C76 C75 C74 120.0(8) . . ?
C100 C99 C98 121.5(9) . . ?
C41 C40 C39 120.8(7) . . ?
C27 C28 C29 120.5(8) . . ?
C13 C114 C111 121.0(9) . . ?
C123 C122 C121 121.6(8) . . ?
C64 C65 C66 119.8(8) . . ?
C124 C125 C126 121.0(8) . . ?
C65 C64 C63 121.1(8) . . ?
C137 C136 C135 120.9(9) . . ?
C77 C78 C79 121.7(9) . . ?
C78 C77 C76 120.2(8) . . ?
C136 C137 C138 120.8(8) . . ?
C101 C102 C103 119.8(8) . . ?
C14 C116 C110 120.3(9) . . ?
C134 C135 C136 120.2(8) . . ?
C30 C29 C28 121.3(8) . . ?
C38 C39 C40 119.6(8) . . ?
C86 C87 C88 121.0(8) . . ?
C99 C100 C101 119.6(8) . . ?
C135 C134 C133 121.1(9) . . ?
C62 C63 C64 121.2(8) . . ?
C102 C101 C100 121.4(8) . . ?
C75 C76 C77 120.8(8) . . ?
C125 C124 C123 120.2(8) . . ?
C122 C123 C124 120.5(8) . . ?
C52 C51 C50 122.3(9) . . ?
C51 C52 C53 120.6(8) . . ?
C54 C53 C52 119.4(9) . . ?
C6 C3 Cl1 125.6(7) . . ?
C6 C3 C7 120.0 . . ?
C7 C3 Cl1 114.4(7) . . ?
C3 C6 C4 120.0 . . ?
C10 C4 C6 120.0 . . ?
C4 C10 C12 120.0 . . ?
C10 C12 C7 120.0 . . ?
C12 C7 C3 120.0 . . ?
C2 C1 Cl14 117.9(7) . . ?
C2 C1 C5 120.0 . . ?
C5 C1 Cl14 122.0(7) . . ?
C11 C2 C1 120.0 . . ?
C2 C11 C9 120.0 . . ?
C11 C9 C8 120.0 . . ?
C5 C8 C9 120.0 . . ?
C8 C5 C1 120.0 . . ?
C114 C13 C14 120.1(9) . . ?
C116 C14 C13 121.0(9) . . ?

loop_
_geom_bond_atom_site_label_1
_geom_bond_atom_site_label_2
_geom_bond_distance
_geom_bond_site_symmetry_2
_geom_bond_publ_flag
Sb1 F5 1.838(6) . ?
Sb1 F3 1.838(6) . ?
Sb1 F2 1.830(6) . ?
Sb1 F7 1.824(7) . ?
Sb1 F4 1.786(8) . ?
Sb1 F6 1.816(11) . ?
Sb8 F12 1.863(6) . ?
Sb8 F10 1.851(6) . ?
Sb8 F9 1.863(6) . ?
Sb8 F14 1.851(6) . ?
Sb8 F11 1.832(9) . ?
Sb8 F13 1.864(8) . ?
Sb15 F18 1.851(7) . ?
Sb15 F16 1.852(7) . ?
Sb15 F19 1.790(8) . ?
Sb15 F20 1.724(16) . ?
Sb15 F17 1.804(12) . ?
Sb15 F22 1.776(9) . ?
Sb21 F144 1.843(15) . ?
Sb21 F145 1.839(15) . ?
Sb21 F1 1.781(9) . ?
Sb21 F8 1.864(14) . ?
Sb21 F21 1.819(10) . ?
Sb21 F15 1.832(16) . ?
Sb21 F23 1.872(10) . ?
Sb21 F1A 1.825(12) . ?
Sb21 F8A 1.810(14) . ?
Sb21 F15A 1.844(16) . ?
S23 C22 1.700(6) . ?
S23 C24 1.756(7) . ?
S47 C46 1.721(6) . ?
S47 C48 1.761(7) . ?
S45 C34 1.709(6) . ?
S45 C44 1.769(7) . ?
S69 C58 1.712(7) . ?
S69 C68 1.764(6) . ?
S71 C70 1.701(7) . ?
S71 C72 1.759(7) . ?
S95 C96 1.768(7) . ?
S95 C94 1.699(7) . ?
S93 C82 1.719(7) . ?
S93 C92 1.768(7) . ?
S107 C108 1.769(7) . ?
S107 C106 1.706(7) . ?
S118 C119 1.769(7) . ?
S118 C117 1.735(7) . ?
S130 C129 1.723(7) . ?
S130 C131 1.774(8) . ?
Cl14 C1 1.645(8) . ?
Cl1 C3 1.640(8) . ?
C35 C22 1.420(9) . ?
C35 C44 1.423(9) . ?
C35 C36 1.385(9) . ?
C59 C46 1.422(9) . ?
C59 C68 1.433(9) . ?
C59 C60 1.387(9) . ?
C81 C82 1.411(9) . ?
C81 C72 1.435(9) . ?
C81 C80 1.380(9) . ?
C26 C25 1.421(9) . ?
C26 C31 1.433(10) . ?
C26 C27 1.418(10) . ?
C57 C58 1.426(9) . ?
C57 C48 1.427(9) . ?
C57 C56 1.383(9) . ?
C22 C34 1.417(9) . ?
C34 C33 1.430(9) . ?
C33 C24 1.426(9) . ?
C33 C32 1.381(9) . ?
C58 C46 1.395(9) . ?
C82 C70 1.414(9) . ?
C105 C106 1.429(10) . ?
C105 C96 1.428(9) . ?
C105 C104 1.383(10) . ?
C70 C83 1.420(9) . ?
C79 C74 1.421(11) . ?
C79 C80 1.399(10) . ?
C79 C78 1.429(10) . ?
C66 C61 1.438(10) . ?
C66 C67 1.408(10) . ?
C66 C65 1.423(10) . ?
C25 C24 1.363(9) . ?
C48 C49 1.362(9) . ?
C72 C73 1.349(9) . ?
C103 C98 1.424(11) . ?
C103 C104 1.409(10) . ?
C103 C102 1.415(10) . ?
C83 C92 1.438(9) . ?
C83 C84 1.381(9) . ?
C61 C60 1.401(10) . ?
C61 C62 1.429(10) . ?
C140 C117 1.432(10) . ?
C140 C139 1.390(10) . ?
C140 C131 1.432(10) . ?
C108 C113 1.414(10) . ?
C108 C109 1.365(10) . ?
C44 C43 1.365(9) . ?
C68 C67 1.367(9) . ?
C36 C37 1.394(9) . ?
C85 C90 1.434(10) . ?
C85 C84 1.423(10) . ?
C85 C86 1.414(10) . ?
C90 C91 1.420(10) . ?
C90 C89 1.408(10) . ?
C113 C94 1.432(10) . ?
C113 C112 1.396(10) . ?
C128 C119 1.412(10) . ?
C128 C129 1.428(10) . ?
C128 C127 1.399(10) . ?
C31 C32 1.408(10) . ?
C31 C30 1.415(10) . ?
C106 C94 1.407(9) . ?
C126 C121 1.434(10) . ?
C126 C127 1.420(11) . ?
C126 C125 1.399(10) . ?
C98 C97 1.417(10) . ?
C98 C99 1.406(10) . ?
C43 C42 1.419(10) . ?
C119 C120 1.361(10) . ?
C55 C56 1.400(10) . ?
C55 C50 1.441(11) . ?
C55 C54 1.407(11) . ?
C110 C111 1.420(11) . ?
C110 C109 1.421(11) . ?
C110 C116 1.413(11) . ?
C42 C37 1.421(10) . ?
C42 C41 1.413(10) . ?
C37 C38 1.418(10) . ?
C49 C50 1.414(11) . ?
C111 C112 1.414(10) . ?
C111 C114 1.409(11) . ?
C74 C73 1.434(10) . ?
C74 C75 1.418(10) . ?
C117 C129 1.366(10) . ?
C96 C97 1.353(10) . ?
C92 C91 1.346(9) . ?
C133 C138 1.446(11) . ?
C133 C132 1.403(11) . ?
C133 C134 1.412(11) . ?
C138 C139 1.392(10) . ?
C138 C137 1.433(11) . ?
C120 C121 1.411(10) . ?
C50 C51 1.407(10) . ?
C38 C39 1.345(11) . ?
C27 C28 1.384(11) . ?
C86 C87 1.351(11) . ?
C121 C122 1.413(11) . ?
C41 C40 1.371(12) . ?
C131 C132 1.339(10) . ?
C62 C63 1.343(12) . ?
C30 C29 1.371(12) . ?
C89 C88 1.366(11) . ?
C54 C53 1.372(12) . ?
C88 C87 1.394(12) . ?
C75 C76 1.377(12) . ?
C99 C100 1.365(12) . ?
C40 C39 1.406(13) . ?
C28 C29 1.390(13) . ?
C114 C13 1.358(12) . ?
C122 C123 1.349(12) . ?
C65 C64 1.372(12) . ?
C125 C124 1.370(11) . ?
C64 C63 1.401(13) . ?
C136 C137 1.357(12) . ?
C136 C135 1.415(14) . ?
C78 C77 1.350(12) . ?
C77 C76 1.404(13) . ?
C102 C101 1.367(12) . ?
C116 C14 1.362(13) . ?
C135 C134 1.373(13) . ?
C100 C101 1.401(13) . ?
C124 C123 1.393(12) . ?
C51 C52 1.352(13) . ?
C52 C53 1.409(14) . ?
C3 C6 1.3900 . ?
C3 C7 1.3900 . ?
C6 C4 1.3900 . ?
C4 C10 1.3900 . ?
C10 C12 1.3900 . ?
C12 C7 1.3900 . ?
C1 C2 1.3900 . ?
C1 C5 1.3900 . ?
C2 C11 1.3900 . ?
C11 C9 1.3900 . ?
C9 C8 1.3900 . ?
C8 C5 1.3900 . ?
C13 C14 1.400(14) . ?
